data_7720150
loop_
_publ_author_name
'Mandal, Chhotan'
'Kundu, Abhishek'
'Panda, Sourav'
'Mukherjee, Debabrata'

_publ_section_title
;
 The behavior of potassium follows that of calcium in heterobimetallic
 'K-H-Al' hydrides on a picolyl-derived chemically non-innocent triaza
 ligand.
;
_journal_issue 9
_journal_name_full 'Dalton transactions (Cambridge, England : 2003)'
_journal_page_first 3934
_journal_page_last 3942
_journal_paper_doi 10.1039/d6dt00079g
_journal_volume 55
_journal_year 2026
_chemical_formula_moiety 'C34 H56.002 Al K N4 Si2'
_chemical_formula_sum 'C34 H56 Al K N4 Si2'
_chemical_formula_weight 643.08
_space_group_crystal_system monoclinic
_space_group_IT_number 14
_space_group_name_Hall '-P 2ybc'
_space_group_name_H-M_alt 'P 1 21/c 1'
_atom_sites_solution_hydrogens mixed
_atom_sites_solution_primary iterative
_audit_creation_date 2025-08-20
_audit_creation_method
;
Olex2 1.5
(compiled 2024.02.16 svn.r378c4104 for OlexSys, GUI svn.r6928)
;
_audit_update_record
;
2025-08-21 deposited with the CCDC.	2026-02-03 downloaded from the CCDC.
;
_cell_angle_alpha 90
_cell_angle_beta 104.6610(10)
_cell_angle_gamma 90
_cell_formula_units_Z 4
_cell_length_a 19.84850(10)
_cell_length_b 13.62320(10)
_cell_length_c 14.21600(10)
_cell_measurement_reflns_used 45277
_cell_measurement_temperature 100.00(10)
_cell_measurement_theta_max 68.1790
_cell_measurement_theta_min 2.2980
_cell_volume 3718.85(5)
_computing_cell_refinement 'CrysAlisPro 1.171.43.119a (Rigaku OD, 2024)'
_computing_data_collection 'CrysAlisPro 1.171.43.119a (Rigaku OD, 2024)'
_computing_data_reduction 'CrysAlisPro 1.171.43.119a (Rigaku OD, 2024)'
_computing_molecular_graphics 'Olex2 1.5 (Dolomanov et al., 2009)'
_computing_publication_material 'Olex2 1.5 (Dolomanov et al., 2009)'
_computing_structure_refinement 'SHELXL 2019/3 (Sheldrick, 2015)'
_computing_structure_solution 'olex2.solve 1.5 (Bourhis et al., 2015)'
_diffrn_ambient_temperature 100.15
_diffrn_detector_area_resol_mean 10.0000
_diffrn_detector_type HyPix3000
_diffrn_measured_fraction_theta_full 0.999
_diffrn_measured_fraction_theta_max 0.997
_diffrn_measurement_details
;
List of Runs (angles in degrees, time in seconds):

  # Type    Start    End  Width  t~exp~   \w     \q     \k     \f   Frames
#--------------------------------------------------------------------------
  1  \w     14.00 109.00   0.50    0.30    --   40.58  77.00 120.00  190
  2  \w     14.00 109.00   0.50    0.30    --   40.58  77.00   0.00  190
  3  \w     14.00 109.00   0.50    0.30    --   40.58  77.00 -60.00  190
  4  \w     17.00 109.00   0.50    0.30    --   40.58  66.00-180.00  184
  5  \w     14.00 109.00   0.50    0.30    --   40.58  77.00-150.00  190
  6  \w     17.00 109.00   0.50    0.30    --   40.58  66.00  60.00  184
  7  \w     17.00 109.00   0.50    0.30    --   40.58  66.00  90.00  184
  8  \w     17.00 109.00   0.50    0.30    --   40.58  66.00 -30.00  184
  9  \w     17.00 109.00   0.50    0.30    --   40.58  66.00 -90.00  184
 10  \w    102.00 162.00   0.50    0.50    --   96.67 111.00-119.00  120
 11  \w     81.00 164.00   0.50    0.50    --   96.67 145.00-150.00  166
 12  \w     99.00 161.00   0.50    0.50    --   96.67 117.00 -30.00  124
 13  \w     81.00 164.00   0.50    0.50    --   96.67 145.00  90.00  166
 14  \w     99.00 161.00   0.50    0.50    --   96.67 117.00 150.00  124
 15  \w     70.00 165.00   0.50    0.50    --   96.67  77.00  90.00  190
 16  \w     78.00 163.00   0.50    0.50    --   96.67  50.00  60.00  170
 17  \w     78.00 163.00   0.50    0.50    --   96.67  50.00  30.00  170
 18  \w     80.00 163.00   0.50    0.50    --   96.67  42.00  90.00  166
 19  \w     83.00 164.00   0.50    0.50    --   96.67  33.00 150.00  162
 20  \w     75.00 164.00   0.50    0.50    --   96.67  59.00   0.00  178
 21  \w     78.00 163.00   0.50    0.50    --   96.67  50.00 -30.00  170
 22  \w     75.00 164.00   0.50    0.50    --   96.67  59.00-180.00  178
 23  \w     83.00 164.00   0.50    0.50    --   96.67  33.00-120.00  162
 24  \w     83.00 164.00   0.50    0.50    --   96.67  33.00-120.00  162
 25  \w     82.00 167.00   0.50    0.50    --   96.67  25.00 -60.00  170
 26  \w    -35.00  24.00   0.50    0.30    --   40.58 -11.00  30.00  118
 27  \w     30.00  57.00   0.50    0.50    --   96.67 -50.00  60.00   54
 28  \w     29.00  68.00   0.50    0.50    --   96.67 -59.00 120.00   78
 29  \w     29.00  68.00   0.50    0.50    --   96.67 -59.00  30.00   78
 30  \w     30.00  57.00   0.50    0.50    --   96.67 -50.00   0.00   54
 31  \w    -31.00  28.00   0.50    0.30    --   40.58 -21.00  60.00  118
 32  \w     30.00  57.00   0.50    0.50    --   96.67 -50.00-150.00   54
 33  \w     41.00 100.00   0.50    0.30    --   40.58-139.00 -30.00  118
 34  \w     33.00 109.00   0.50    0.50    --   96.67-117.00-150.00  152
 35  \w     33.00 109.00   0.50    0.50    --   96.67-117.00 -60.00  152
 36  \w     33.00 109.00   0.50    0.50    --   96.67-117.00 -30.00  152
 37  \w     23.00 106.00   0.50    0.50    --   96.67 -96.00-150.00  166
 38  \w     33.00 109.00   0.50    0.50    --   96.67-117.00  30.00  152
 39  \w     27.00 127.00   0.50    0.50    --   96.67 -87.00 150.00  200
 40  \w     31.00 109.00   0.50    0.50    --   96.67-111.00 146.00  156
 41  \w     23.00  80.00   0.50    0.30    --   40.58-111.00 146.00  114
 42  \w   -151.00 -55.00   0.50    0.50    --  -82.50 -77.00 -90.00  192
 43  \w   -151.00 -72.00   0.50    0.50    --  -82.50 -77.00 -60.00  158
 44  \w   -109.00 -14.00   0.50    0.30    --  -40.58 -77.00-180.00  190
 45  \w   -151.00 -55.00   0.50    0.50    --  -82.50 -77.00-150.00  192
 46  \w    -83.00 -17.00   0.50    0.50    --  -82.50 111.00-119.00  132
 47  \w    -80.00  -2.00   0.50    0.30    --  -40.58 111.00-119.00  156
 48  \w    -47.00 -15.00   0.50    0.50    --  -82.50  42.00-180.00   64
 49  \w    -37.00  27.00   0.50    0.30    --  -40.58  32.00-180.00  128
 50  \w    -28.00  31.00   0.50    0.30    --  -40.58  21.00-180.00  118
 51  \w    -37.00  27.00   0.50    0.30    --  -40.58  32.00-180.00  128
 52  \w    -24.00  35.00   0.50    0.30    --  -40.58  11.00-120.00  118
 53  \w    -24.00  35.00   0.50    0.30    --  -40.58  11.00   0.00  118
 54  \w    -47.00 -15.00   0.50    0.50    --  -82.50  42.00  30.00   64
 55  \w    -47.00 -15.00   0.50    0.50    --  -82.50  42.00  60.00   64
 56  \w   -156.00 -83.00   0.50    0.50    --  -82.50 -96.00 -90.00  146
 57  \w   -148.00 -81.00   0.50    0.50    --  -82.50-111.00 146.00  134
 58  \w   -109.00 -63.00   0.50    0.30    --  -40.58-139.00 120.00   92
 59  \w   -109.00 -63.00   0.50    0.30    --  -40.58-139.00  60.00   92
 60  \w   -109.00 -63.00   0.50    0.30    --  -40.58-139.00-120.00   92
;
_diffrn_measurement_device 'four-circle diffractometer'
_diffrn_measurement_device_type 'XtaLAB Synergy, Dualflex, HyPix3000'
_diffrn_measurement_method '\w scans'
_diffrn_radiation_type CuK\a
_diffrn_radiation_wavelength 1.54184
_diffrn_reflns_av_R_equivalents 0.0306
_diffrn_reflns_av_unetI/netI 0.0134
_diffrn_reflns_Laue_measured_fraction_full 0.999
_diffrn_reflns_Laue_measured_fraction_max 0.997
_diffrn_reflns_limit_h_max 23
_diffrn_reflns_limit_h_min -23
_diffrn_reflns_limit_k_max 16
_diffrn_reflns_limit_k_min -16
_diffrn_reflns_limit_l_max 16
_diffrn_reflns_limit_l_min -16
_diffrn_reflns_number 57360
_diffrn_reflns_point_group_measured_fraction_full 0.999
_diffrn_reflns_point_group_measured_fraction_max 0.997
_diffrn_reflns_theta_full 67.684
_diffrn_reflns_theta_max 68.174
_diffrn_reflns_theta_min 2.301
_exptl_absorpt_coefficient_mu 2.296
_exptl_absorpt_correction_T_max 1.00000
_exptl_absorpt_correction_T_min 0.57494
_exptl_absorpt_correction_type multi-scan
_exptl_absorpt_process_details
;
CrysAlisPro 1.171.43.119a (Rigaku Oxford Diffraction, 2024)
Empirical absorption correction using spherical harmonics,
implemented in SCALE3 ABSPACK scaling algorithm.
;
_exptl_crystal_colour 'clear greenish blue'
_exptl_crystal_colour_lustre clear
_exptl_crystal_colour_modifier greenish
_exptl_crystal_colour_primary blue
_exptl_crystal_density_diffrn 1.149
_exptl_crystal_description block
_exptl_crystal_F_000 1392
_exptl_crystal_preparation 'solvent diffusion'
_exptl_crystal_size_max 0.0134
_exptl_crystal_size_mid 0.0125
_exptl_crystal_size_min 0.0122
_refine_diff_density_max 0.497
_refine_diff_density_min -0.399
_refine_diff_density_rms 0.047
_refine_ls_extinction_method none
_refine_ls_goodness_of_fit_ref 1.079
_refine_ls_hydrogen_treatment mixed
_refine_ls_matrix_type full
_refine_ls_number_parameters 469
_refine_ls_number_reflns 6781
_refine_ls_number_restraints 45
_refine_ls_restrained_S_all 1.081
_refine_ls_R_factor_all 0.0420
_refine_ls_R_factor_gt 0.0411
_refine_ls_shift/su_max 0.001
_refine_ls_shift/su_mean 0.000
_refine_ls_structure_factor_coef Fsqd
_refine_ls_weighting_details 'w=1/[\s^2^(Fo^2^)+(0.0556P)^2^+2.4284P] where P=(Fo^2^+2Fc^2^)/3'
_refine_ls_weighting_scheme calc
_refine_ls_wR_factor_gt 0.1110
_refine_ls_wR_factor_ref 0.1116
_reflns_Friedel_coverage 0.000
_reflns_number_gt 6568
_reflns_number_total 6781
_reflns_threshold_expression 'I > 2\s(I)'
_cod_data_source_file d6dt00079g2.cif
_cod_data_source_block dm_cm_alkmes_auto
_cod_depositor_comments 'Adding full bibliography for 7720145--7720151.cif.'
_cod_database_code 7720150
_shelx_shelxl_version_number 2019/3
_shelx_space_group_comment
;
The symmetry employed for this shelxl refinement is uniquely defined
by the following loop, which should always be used as a source of
symmetry information in preference to the above space-group names.
They are only intended as comments.
;
_shelx_estimated_absorpt_t_max 0.973
_shelx_estimated_absorpt_t_min 0.970
_olex2_refinement_description
;
1. Fixed Uiso
 At 1.2 times of:
  All C(H) groups, All C(H,H) groups
 At 1.5 times of:
  All C(H,H,H) groups
2. Rigid body (RIGU) restrains
 C38, C39, C41, C37, C40, C35, C36
 with sigma for 1-2 distances of 0.004 and sigma for 1-3 distances of 0.004
3. Others
 Sof(K0)=Sof(H35)=1-FVAR(1)
 Sof(K1)=FVAR(1)
 Fixed Sof: C30(0.5) H30(0.5) C29(0.5) C34(0.6) H34(0.6) C33(0.5) H33(0.5)
 C32(0.5) H32(0.5) C31(0.6) H31(0.6) C28(0.5) H28A(0.5) H28B(0.5) H28C(0.5)
 C36(0.5) H36(0.5) C35(0.5) C40(0.4) H40(0.4) C39(0.5) C37(0.5) H37(0.5)
 C38(0.4) H38(0.4) C41(0.5) H41A(0.5) H41B(0.5) H41C(0.5)
4.a Ternary CH refined with riding coordinates:
 C35(H35), C40(H40)
4.b Secondary CH2 refined with riding coordinates:
 C16(H16A,H16B), C17(H17A,H17B), C20(H20A,H20B)
4.c Aromatic/amide H refined with riding coordinates:
 C4(H4), C8(H8), C2(H2), C10(H10), C3(H3), C30(H30), C34(H34), C33(H33),
 C32(H32), C31(H31), C36(H36), C37(H37), C38(H38)
4.d Fitted hexagon refined as free rotating group:
 C30(C29,C34,C33,C32,C31)
4.e Idealised Me refined as rotating group:
 C13(H13A,H13B,H13C), C12(H12A,H12B,H12C), C23(H23A,H23B,H23C), C24(H24A,H24B,
 H24C), C22(H22A,H22B,H22C), C26(H26A,H26B,H26C), C19(H19A,H19B,H19C), C25(H25A,
 H25B,H25C), C21(H21A,H21B,H21C), C14(H14A,H14B,H14C), C27(H27A,H27B,H27C),
 C28(H28A,H28B,H28C), C41(H41A,H41B,H41C)
;
_olex2_submission_special_instructions 'No special instructions were received'
_oxdiff_exptl_absorpt_empirical_details
;
Empirical correction (ABSPACK) includes:
- Absorption correction using spherical harmonics
- Frame scaling
;

loop_
_space_group_symop_operation_xyz
'x, y, z'
'-x, y+1/2, -z+1/2'
'-x, -y, -z'
'x, -y-1/2, z-1/2'

loop_
_atom_site_label
_atom_site_type_symbol
_atom_site_fract_x
_atom_site_fract_y
_atom_site_fract_z
_atom_site_U_iso_or_equiv
_atom_site_adp_type
_atom_site_occupancy
_atom_site_site_symmetry_order
_atom_site_calc_flag
_atom_site_refinement_flags_posn
_atom_site_refinement_flags_adp
_atom_site_refinement_flags_occupancy
_atom_site_disorder_assembly
_atom_site_disorder_group
K0 K 0.7598(3) 0.1564(4) 0.6825(9) 0.0409(10) Uani 0.50(3) 1 d . . P A 2
Si02 Si 0.66636(3) 0.56779(4) 0.67592(4) 0.02975(13) Uani 1 1 d . . . . .
Si03 Si 0.66264(2) 0.55492(4) 0.46243(4) 0.02898(13) Uani 1 1 d . . . . .
Al04 Al 0.73946(3) 0.39468(4) 0.60472(4) 0.02422(13) Uani 1 1 d . . . . .
N1 N 0.81630(7) 0.37234(10) 0.55220(10) 0.0250(3) Uani 1 1 d . . . . .
N3 N 0.61265(7) 0.12911(11) 0.61543(11) 0.0288(3) Uani 1 1 d . . . . .
N007 N 0.68873(7) 0.51039(10) 0.57948(11) 0.0257(3) Uani 1 1 d . . . . .
N2 N 0.69636(8) 0.28663(12) 0.53593(12) 0.0341(4) Uani 1 1 d . . . . .
C5 C 0.88066(8) 0.41915(12) 0.56724(12) 0.0215(3) Uani 1 1 d . . . . .
C6 C 0.89951(8) 0.48519(12) 0.65404(11) 0.0205(3) Uani 1 1 d . . . . .
C7 C 0.89728(8) 0.58784(12) 0.64597(12) 0.0218(3) Uani 1 1 d . . . . .
C11 C 0.92201(9) 0.44149(13) 0.74622(12) 0.0251(4) Uani 1 1 d . . . . .
C4 C 0.92625(9) 0.40136(12) 0.51368(12) 0.0260(4) Uani 1 1 d . . . . .
H4 H 0.968856 0.436775 0.527452 0.031 Uiso 1 1 calc R U . . .
C8 C 0.91444(9) 0.64429(13) 0.73088(13) 0.0280(4) Uani 1 1 d . . . . .
H8 H 0.913636 0.713826 0.725693 0.034 Uiso 1 1 calc R U . . .
C13 C 0.87802(10) 0.63777(13) 0.54863(13) 0.0294(4) Uani 1 1 d . . . . .
H13A H 0.917330 0.634279 0.518679 0.044 Uiso 1 1 calc R U . . .
H13B H 0.866650 0.706675 0.557101 0.044 Uiso 1 1 calc R U . . .
H13C H 0.837518 0.604932 0.506586 0.044 Uiso 1 1 calc R U . . .
C9 C 0.93265(10) 0.60155(15) 0.82264(13) 0.0327(4) Uani 1 1 d . . . . .
C2 C 0.84753(10) 0.27563(14) 0.42485(14) 0.0349(4) Uani 1 1 d . . . . .
H2 H 0.836052 0.223703 0.378973 0.042 Uiso 1 1 calc R U . . .
C10 C 0.93695(9) 0.50042(15) 0.82877(13) 0.0316(4) Uani 1 1 d . . . . .
H10 H 0.950476 0.470359 0.891016 0.038 Uiso 1 1 calc R U . . .
C16 C 0.62159(10) 0.27057(14) 0.50367(15) 0.0338(4) Uani 1 1 d . . . . .
H16A H 0.606055 0.288809 0.434122 0.041 Uiso 1 1 calc R U . . .
H16B H 0.598484 0.315863 0.540139 0.041 Uiso 1 1 calc R U . . .
C17 C 0.59606(9) 0.16645(14) 0.51521(13) 0.0309(4) Uani 1 1 d . . . . .
H17A H 0.544895 0.164754 0.488754 0.037 Uiso 1 1 calc R U . A 2
H17B H 0.616653 0.121477 0.475377 0.037 Uiso 1 1 calc R U . A 2
C12 C 0.93234(11) 0.33219(14) 0.75542(15) 0.0352(4) Uani 1 1 d . . . . .
H12A H 0.886990 0.299767 0.745200 0.053 Uiso 1 1 calc R U . . .
H12B H 0.961032 0.316390 0.820521 0.053 Uiso 1 1 calc R U . . .
H12C H 0.955744 0.309203 0.706518 0.053 Uiso 1 1 calc R U . . .
C3 C 0.91223(10) 0.32828(14) 0.43379(14) 0.0344(4) Uani 1 1 d . . . . .
H3 H 0.942523 0.317163 0.392747 0.041 Uiso 1 1 calc R U . . .
C1 C 0.80222(10) 0.29807(14) 0.48030(15) 0.0351(4) Uani 1 1 d . . . . .
C20 C 0.58119(10) 0.03070(14) 0.61765(16) 0.0366(4) Uani 1 1 d . . . . .
H20A H 0.531412 0.033742 0.582181 0.044 Uiso 1 1 calc R U . . .
H20B H 0.583592 0.013201 0.686008 0.044 Uiso 1 1 calc R U . . .
C18 C 0.59110(10) 0.19471(15) 0.68440(15) 0.0351(4) Uani 1 1 d . . . . .
C23 C 0.70898(10) 0.49278(17) 0.37885(14) 0.0375(4) Uani 1 1 d . . . . .
H23A H 0.759397 0.500209 0.404686 0.056 Uiso 1 1 calc R U . . .
H23B H 0.694731 0.522849 0.314216 0.056 Uiso 1 1 calc R U . . .
H23C H 0.696999 0.422857 0.374021 0.056 Uiso 1 1 calc R U . . .
C24 C 0.68035(11) 0.68991(16) 0.45236(16) 0.0408(5) Uani 1 1 d . . . . .
H24A H 0.649943 0.727905 0.483328 0.061 Uiso 1 1 calc R U . . .
H24B H 0.671174 0.708246 0.383615 0.061 Uiso 1 1 calc R U . . .
H24C H 0.729128 0.703791 0.484881 0.061 Uiso 1 1 calc R U . . .
C22 C 0.56780(10) 0.53238(16) 0.40547(16) 0.0412(5) Uani 1 1 d . . . . .
H22A H 0.559195 0.461564 0.399086 0.062 Uiso 1 1 calc R U . . .
H22B H 0.554719 0.562975 0.341010 0.062 Uiso 1 1 calc R U . . .
H22C H 0.539964 0.560842 0.446572 0.062 Uiso 1 1 calc R U . . .
C26 C 0.63193(11) 0.48079(16) 0.75398(15) 0.0396(5) Uani 1 1 d . . . . .
H26A H 0.592449 0.444372 0.713752 0.059 Uiso 1 1 calc R U . . .
H26B H 0.616568 0.517684 0.803979 0.059 Uiso 1 1 calc R U . . .
H26C H 0.668694 0.434659 0.785185 0.059 Uiso 1 1 calc R U . . .
C15 C 0.73466(12) 0.24866(17) 0.46975(18) 0.0452(5) Uani 1 1 d . . . . .
C19 C 0.51369(12) 0.21951(18) 0.66341(18) 0.0474(5) Uani 1 1 d . . . . .
H19A H 0.498778 0.251686 0.599874 0.071 Uiso 1 1 calc R U . . .
H19B H 0.505748 0.263710 0.713923 0.071 Uiso 1 1 calc R U . . .
H19C H 0.486878 0.159032 0.662979 0.071 Uiso 1 1 calc R U . . .
C25 C 0.59496(13) 0.66096(16) 0.63733(19) 0.0513(6) Uani 1 1 d . . . . .
H25A H 0.609191 0.710980 0.596696 0.077 Uiso 1 1 calc R U . . .
H25B H 0.585896 0.692143 0.695032 0.077 Uiso 1 1 calc R U . . .
H25C H 0.552534 0.628378 0.600129 0.077 Uiso 1 1 calc R U . . .
C21 C 0.61589(12) -0.04850(16) 0.5737(2) 0.0519(6) Uani 1 1 d . . . . .
H21A H 0.610352 -0.034693 0.504530 0.078 Uiso 1 1 calc R U . . .
H21B H 0.594442 -0.111923 0.580966 0.078 Uiso 1 1 calc R U . . .
H21C H 0.665563 -0.050691 0.606962 0.078 Uiso 1 1 calc R U . . .
C14 C 0.94645(14) 0.66405(19) 0.91331(16) 0.0528(6) Uani 1 1 d . . . . .
H14A H 0.902724 0.693500 0.919459 0.079 Uiso 1 1 calc R U . . .
H14B H 0.979600 0.716105 0.908934 0.079 Uiso 1 1 calc R U . . .
H14C H 0.965992 0.623075 0.970359 0.079 Uiso 1 1 calc R U . . .
C27 C 0.74312(13) 0.6339(2) 0.7526(2) 0.0614(8) Uani 1 1 d . . . . .
H27A H 0.780682 0.586888 0.778135 0.092 Uiso 1 1 calc R U . . .
H27B H 0.729799 0.666145 0.806844 0.092 Uiso 1 1 calc R U . . .
H27C H 0.759192 0.683323 0.713186 0.092 Uiso 1 1 calc R U . . .
C30 C 0.89676(12) 0.03372(18) 0.67277(16) 0.0279(12) Uani 0.5 1 d G . P A 1
H30 H 0.932485 0.065808 0.719917 0.033 Uiso 0.5 1 calc R U P A 1
C29 C 0.86297(14) -0.04720(18) 0.69908(14) 0.0156(6) Uani 0.5 1 d G . P A 1
C34 C 0.81070(15) -0.09416(18) 0.63011(19) 0.0375(19) Uani 0.6 1 d G . P A 1
H34 H 0.787601 -0.149464 0.648089 0.045 Uiso 0.6 1 calc R U P A 1
C33 C 0.79223(14) -0.0602(2) 0.53482(17) 0.0308(9) Uani 0.5 1 d G . P A 1
H33 H 0.756505 -0.092293 0.487673 0.037 Uiso 0.5 1 calc R U P A 1
C32 C 0.82602(13) 0.02072(17) 0.50850(14) 0.0237(7) Uani 0.5 1 d G . P A 1
H32 H 0.813399 0.043928 0.443378 0.028 Uiso 0.5 1 calc R U P A 1
C31 C 0.87829(13) 0.06768(15) 0.57748(18) 0.0368(8) Uani 0.6 1 d G . P A 1
H31 H 0.901388 0.122980 0.559499 0.044 Uiso 0.6 1 calc R U P A 1
C28 C 0.8843(2) -0.0880(3) 0.8040(2) 0.0247(8) Uani 0.5 1 d . . P A 1
H28A H 0.933710 -0.105934 0.820423 0.037 Uiso 0.5 1 calc R U P A 1
H28B H 0.856242 -0.146110 0.808573 0.037 Uiso 0.5 1 calc R U P A 1
H28C H 0.876461 -0.037681 0.849333 0.037 Uiso 0.5 1 calc R U P A 1
K1 K 0.7568(3) 0.1569(4) 0.7105(8) 0.0418(9) Uani 0.50(3) 1 d . . P A 1
H18A H 0.6189(12) 0.2582(18) 0.6889(15) 0.039(6) Uiso 1 1 d . . . B 2
H18 H 0.6051(12) 0.1619(17) 0.7483(17) 0.042(6) Uiso 1 1 d . . . . .
H H 0.7619(11) 0.3727(17) 0.7168(16) 0.039(6) Uiso 1 1 d . . . C 2
H15 H 0.7360(19) 0.187(3) 0.462(3) 0.096(12) Uiso 1 1 d . . . . .
C36 C 0.8818(3) -0.0299(6) 0.7833(5) 0.0637(14) Uani 0.5 1 d . . P A 2
H36 H 0.902582 -0.027882 0.851219 0.076 Uiso 0.5 1 calc R U P A 2
C35 C 0.9021(4) 0.0392(7) 0.7164(5) 0.0615(19) Uani 0.5 1 d . . P A 2
H35 H 0.946379 0.076757 0.740894 0.074 Uiso 0.50(3) 1 calc R U P A 2
C40 C 0.8753(4) 0.0371(6) 0.6229(6) 0.0456(17) Uani 0.4 1 d . . P A 2
H40 H 0.901464 0.068545 0.579370 0.055 Uiso 0.4 1 calc R U P A 2
C39 C 0.8207(3) -0.0412(5) 0.5804(5) 0.0597(14) Uani 0.5 1 d . . P A 2
C37 C 0.8341(3) -0.0943(4) 0.7455(5) 0.0707(15) Uani 0.5 1 d . . P A 2
H37 H 0.818327 -0.137591 0.787765 0.085 Uiso 0.5 1 calc R U P A 2
C38 C 0.8052(5) -0.1022(7) 0.6462(8) 0.047(2) Uani 0.4 1 d . . P A 2
H38 H 0.772823 -0.153572 0.623413 0.056 Uiso 0.4 1 calc R U P A 2
C41 C 0.7922(4) -0.0460(6) 0.4807(5) 0.083(2) Uani 0.5 1 d . . P A 2
H41A H 0.804089 -0.109199 0.456103 0.124 Uiso 0.5 1 calc R U P A 2
H41B H 0.810995 0.007422 0.448763 0.124 Uiso 0.5 1 calc R U P A 2
H41C H 0.741486 -0.039666 0.466876 0.124 Uiso 0.5 1 calc R U P A 2

loop_
_atom_site_aniso_label
_atom_site_aniso_U_11
_atom_site_aniso_U_22
_atom_site_aniso_U_33
_atom_site_aniso_U_23
_atom_site_aniso_U_13
_atom_site_aniso_U_12
K0 0.0239(7) 0.0269(7) 0.067(3) -0.0006(12) 0.0019(12) 0.0021(5)
Si02 0.0276(3) 0.0271(3) 0.0400(3) -0.0060(2) 0.0185(2) -0.00160(19)
Si03 0.0222(2) 0.0316(3) 0.0337(3) 0.0009(2) 0.00821(19) -0.00260(18)
Al04 0.0229(3) 0.0207(2) 0.0324(3) -0.00401(19) 0.0134(2) -0.00366(18)
N1 0.0239(7) 0.0219(7) 0.0316(7) -0.0073(6) 0.0115(6) -0.0035(6)
N3 0.0225(7) 0.0276(8) 0.0355(8) -0.0017(6) 0.0056(6) -0.0022(6)
N007 0.0226(7) 0.0249(7) 0.0323(8) -0.0024(6) 0.0120(6) -0.0015(6)
N2 0.0268(8) 0.0302(8) 0.0500(9) -0.0129(7) 0.0183(7) -0.0091(6)
C5 0.0226(8) 0.0179(7) 0.0249(8) 0.0004(6) 0.0079(6) -0.0009(6)
C6 0.0185(7) 0.0221(8) 0.0234(8) 0.0000(6) 0.0100(6) -0.0020(6)
C7 0.0195(8) 0.0218(8) 0.0261(8) -0.0004(6) 0.0096(6) -0.0012(6)
C11 0.0228(8) 0.0279(9) 0.0272(8) 0.0038(7) 0.0110(7) -0.0014(7)
C4 0.0252(8) 0.0253(8) 0.0305(9) -0.0036(7) 0.0127(7) -0.0035(7)
C8 0.0252(9) 0.0244(8) 0.0369(9) -0.0077(7) 0.0121(7) -0.0042(7)
C13 0.0339(9) 0.0228(8) 0.0317(9) 0.0047(7) 0.0088(7) 0.0003(7)
C9 0.0280(9) 0.0442(11) 0.0275(9) -0.0109(8) 0.0100(7) -0.0051(8)
C2 0.0366(10) 0.0334(10) 0.0385(10) -0.0161(8) 0.0162(8) -0.0050(8)
C10 0.0294(9) 0.0435(11) 0.0234(8) 0.0024(7) 0.0093(7) -0.0027(8)
C16 0.0293(9) 0.0291(9) 0.0446(10) 0.0005(8) 0.0125(8) -0.0067(7)
C17 0.0257(9) 0.0317(10) 0.0350(9) -0.0020(7) 0.0072(7) -0.0066(7)
C12 0.0386(10) 0.0305(10) 0.0392(10) 0.0136(8) 0.0149(8) 0.0032(8)
C3 0.0334(10) 0.0347(10) 0.0379(10) -0.0112(8) 0.0144(8) 0.0007(8)
C1 0.0345(10) 0.0301(9) 0.0442(11) -0.0151(8) 0.0164(8) -0.0067(8)
C20 0.0288(9) 0.0305(10) 0.0476(11) 0.0061(8) 0.0041(8) -0.0043(8)
C18 0.0361(10) 0.0349(10) 0.0350(10) 0.0011(8) 0.0106(8) 0.0033(8)
C23 0.0291(9) 0.0517(12) 0.0307(9) -0.0038(9) 0.0057(7) -0.0036(9)
C24 0.0382(11) 0.0389(11) 0.0479(12) 0.0090(9) 0.0158(9) -0.0015(9)
C22 0.0242(9) 0.0450(12) 0.0520(12) 0.0040(10) 0.0054(8) -0.0019(8)
C26 0.0433(11) 0.0413(11) 0.0420(11) 0.0047(9) 0.0249(9) 0.0094(9)
C15 0.0396(11) 0.0382(11) 0.0653(14) -0.0255(11) 0.0273(10) -0.0140(9)
C19 0.0415(12) 0.0462(12) 0.0616(14) 0.0030(11) 0.0264(10) 0.0083(10)
C25 0.0634(15) 0.0346(11) 0.0698(15) 0.0086(10) 0.0427(13) 0.0169(10)
C21 0.0438(13) 0.0276(10) 0.0813(17) -0.0001(11) 0.0103(12) -0.0008(9)
C14 0.0628(15) 0.0600(15) 0.0365(11) -0.0218(11) 0.0143(10) -0.0083(12)
C27 0.0467(13) 0.0743(17) 0.0716(16) -0.0470(14) 0.0302(12) -0.0190(12)
C30 0.035(3) 0.034(2) 0.018(3) -0.001(3) 0.013(3) 0.0014(19)
C29 0.0211(15) 0.0159(14) 0.0127(15) 0.0016(11) 0.0098(12) 0.0062(12)
C34 0.045(3) 0.027(3) 0.039(3) 0.002(2) 0.009(2) -0.005(2)
C33 0.035(2) 0.041(2) 0.0105(19) -0.0017(18) -0.0060(18) -0.0046(17)
C32 0.0287(17) 0.0224(16) 0.0227(16) 0.0013(14) 0.0117(13) 0.0055(14)
C31 0.042(2) 0.0378(19) 0.040(2) 0.0072(16) 0.0278(18) 0.0034(15)
C28 0.037(2) 0.0186(17) 0.0169(17) 0.0040(14) 0.0038(15) 0.0066(16)
K1 0.0210(7) 0.0372(8) 0.062(2) -0.0038(12) 0.0012(12) -0.0017(5)
C36 0.035(3) 0.092(5) 0.063(4) -0.006(3) 0.011(2) 0.008(3)
C35 0.038(3) 0.085(4) 0.064(5) 0.003(4) 0.017(3) 0.006(3)
C40 0.043(4) 0.051(4) 0.053(5) 0.001(4) 0.032(3) 0.001(3)
C39 0.054(3) 0.066(4) 0.057(3) -0.012(3) 0.011(3) 0.025(3)
C37 0.074(4) 0.056(3) 0.074(3) -0.016(3) 0.006(3) 0.020(3)
C38 0.041(5) 0.044(5) 0.051(3) -0.009(3) 0.003(3) 0.016(3)
C41 0.079(4) 0.096(5) 0.068(4) -0.007(4) 0.009(4) 0.035(4)

loop_
_atom_type_symbol
_atom_type_description
_atom_type_scat_dispersion_real
_atom_type_scat_dispersion_imag
_atom_type_scat_source
C C 0.0181 0.0091 'International Tables Vol C Tables 4.2.6.8 and 6.1.1.4'
H H 0.0000 0.0000 'International Tables Vol C Tables 4.2.6.8 and 6.1.1.4'
Al Al 0.2130 0.2455 'International Tables Vol C Tables 4.2.6.8 and 6.1.1.4'
K K 0.3868 1.0657 'International Tables Vol C Tables 4.2.6.8 and 6.1.1.4'
N N 0.0311 0.0180 'International Tables Vol C Tables 4.2.6.8 and 6.1.1.4'
Si Si 0.2541 0.3302 'International Tables Vol C Tables 4.2.6.8 and 6.1.1.4'

loop_
_geom_angle_atom_site_label_1
_geom_angle_atom_site_label_2
_geom_angle_atom_site_label_3
_geom_angle
_geom_angle_site_symmetry_1
_geom_angle_site_symmetry_3
_geom_angle_publ_flag
Al04 K0 C17 74.38(14) . . ?
Al04 K0 H 27.3(4) . . ?
Al04 K0 H15 64.5(7) . . ?
Al04 K0 C39 129.4(4) . . ?
N3 K0 Al04 89.34(14) . . ?
N3 K0 C17 23.99(8) . . ?
N3 K0 C18 25.32(8) . . ?
N3 K0 C15 80.4(2) . . ?
N3 K0 H 98.8(4) . . ?
N3 K0 H15 78.3(7) . . ?
N3 K0 C35 141.3(3) . . ?
N3 K0 C40 127.2(3) . . ?
N3 K0 C39 101.4(2) . . ?
N2 K0 Al04 32.75(7) . . ?
N2 K0 N3 66.58(14) . . ?
N2 K0 C17 45.74(11) . . ?
N2 K0 C18 69.37(11) . . ?
N2 K0 C15 26.89(12) . . ?
N2 K0 H 58.5(4) . . ?
N2 K0 H15 39.5(7) . . ?
N2 K0 C35 130.6(5) . . ?
N2 K0 C40 110.9(5) . . ?
N2 K0 C39 109.0(4) . . ?
C17 K0 H 92.5(4) . . ?
C17 K0 H15 55.1(7) . . ?
C18 K0 Al04 79.67(11) . . ?
C18 K0 C17 41.73(7) . . ?
C18 K0 H 79.6(4) . . ?
C18 K0 H15 95.2(7) . . ?
C18 K0 C39 125.4(2) . . ?
C15 K0 Al04 48.96(13) . . ?
C15 K0 C17 56.46(16) . . ?
C15 K0 C18 91.66(17) . . ?
C15 K0 H 76.0(5) . . ?
C15 K0 H15 15.5(7) . . ?
C15 K0 C39 84.0(3) . . ?
H K0 H15 91.5(9) . . ?
C35 K0 Al04 123.7(3) . . ?
C35 K0 C17 139.3(4) . . ?
C35 K0 C18 156.6(3) . . ?
C35 K0 C15 105.2(4) . . ?
C35 K0 H 119.8(5) . . ?
C35 K0 H15 97.1(8) . . ?
C35 K0 C39 43.3(2) . . ?
C40 K0 Al04 116.4(4) . . ?
C40 K0 C17 117.2(4) . . ?
C40 K0 C18 151.9(3) . . ?
C40 K0 C15 84.1(4) . . ?
C40 K0 H 125.6(5) . . ?
C40 K0 H15 74.1(8) . . ?
C40 K0 C35 23.89(19) . . ?
C40 K0 C39 26.6(2) . . ?
C39 K0 C17 96.3(3) . . ?
C39 K0 H 148.7(6) . . ?
C39 K0 H15 69.7(8) . . ?
N007 Si02 C26 112.94(8) . . ?
N007 Si02 C25 113.57(10) . . ?
N007 Si02 C27 110.23(9) . . ?
C26 Si02 C25 103.88(10) . . ?
C27 Si02 C26 109.06(12) . . ?
C27 Si02 C25 106.79(13) . . ?
N007 Si03 C23 112.13(8) . . ?
N007 Si03 C24 113.63(9) . . ?
N007 Si03 C22 112.49(9) . . ?
C23 Si03 C24 105.14(10) . . ?
C22 Si03 C23 104.57(10) . . ?
C22 Si03 C24 108.23(10) . . ?
K0 Al04 H 60.8(9) . . ?
N1 Al04 K0 86.18(18) . . ?
N1 Al04 K1 91.08(16) . . ?
N1 Al04 H 108.7(8) . . ?
N007 Al04 K0 151.96(15) . . ?
N007 Al04 N1 120.96(7) . . ?
N007 Al04 K1 147.83(15) . . ?
N007 Al04 H 111.0(8) . . ?
N2 Al04 K0 54.37(17) . . ?
N2 Al04 N1 88.53(6) . . ?
N2 Al04 N007 114.67(7) . . ?
N2 Al04 K1 58.74(15) . . ?
N2 Al04 H 111.0(8) . . ?
C5 N1 Al04 131.83(11) . . ?
C5 N1 C1 116.32(14) . . ?
C1 N1 Al04 111.71(11) . . ?
C17 N3 K0 103.7(3) . . ?
C17 N3 C20 109.96(14) . . ?
C17 N3 K1 111.3(3) . . ?
C20 N3 K0 120.72(15) . . ?
C20 N3 K1 119.02(16) . . ?
C18 N3 K0 98.3(3) . . ?
C18 N3 C17 113.90(15) . . ?
C18 N3 C20 109.94(15) . . ?
C18 N3 K1 91.7(2) . . ?
Si02 N007 Al04 117.77(8) . . ?
Si03 N007 Si02 122.09(9) . . ?
Si03 N007 Al04 120.10(8) . . ?
Al04 N2 K0 92.88(16) . . ?
Al04 N2 K1 89.83(14) . . ?
C16 N2 K0 111.87(17) . . ?
C16 N2 Al04 125.72(13) . . ?
C16 N2 K1 109.32(16) . . ?
C15 N2 K0 92.6(3) . . ?
C15 N2 Al04 112.27(12) . . ?
C15 N2 C16 113.79(16) . . ?
C15 N2 K1 99.2(2) . . ?
N1 C5 C6 115.43(13) . . ?
C4 C5 N1 123.54(15) . . ?
C4 C5 C6 120.80(15) . . ?
C7 C6 C5 122.40(14) . . ?
C7 C6 C11 119.63(15) . . ?
C11 C6 C5 117.94(15) . . ?
C6 C7 C13 121.47(15) . . ?
C8 C7 C6 118.80(15) . . ?
C8 C7 C13 119.71(15) . . ?
C6 C11 C12 120.30(16) . . ?
C10 C11 C6 119.47(16) . . ?
C10 C11 C12 120.19(16) . . ?
C5 C4 H4 118.9 . . ?
C5 C4 C3 122.17(16) . . ?
C3 C4 H4 118.9 . . ?
C7 C8 H8 119.1 . . ?
C9 C8 C7 121.88(17) . . ?
C9 C8 H8 119.1 . . ?
C7 C13 H13A 109.5 . . ?
C7 C13 H13B 109.5 . . ?
C7 C13 H13C 109.5 . . ?
H13A C13 H13B 109.5 . . ?
H13A C13 H13C 109.5 . . ?
H13B C13 H13C 109.5 . . ?
C8 C9 C14 120.83(19) . . ?
C10 C9 C8 118.30(16) . . ?
C10 C9 C14 120.87(19) . . ?
C3 C2 H2 118.8 . . ?
C3 C2 K1 102.13(17) . 4_565 ?
C1 C2 H2 118.8 . . ?
C1 C2 C3 122.33(17) . . ?
C1 C2 K1 100.8(2) . 4_565 ?
K1 C2 H2 65.7 4_565 . ?
C11 C10 H10 119.1 . . ?
C9 C10 C11 121.73(17) . . ?
C9 C10 H10 119.1 . . ?
N2 C16 H16A 108.2 . . ?
N2 C16 H16B 108.2 . . ?
N2 C16 C17 116.42(16) . . ?
H16A C16 H16B 107.3 . . ?
C17 C16 H16A 108.2 . . ?
C17 C16 H16B 108.2 . . ?
K0 C17 H17A 160.3 . . ?
K0 C17 H17B 85.3 . . ?
N3 C17 K0 52.3(2) . . ?
N3 C17 C16 115.22(15) . . ?
N3 C17 H17A 108.5 . . ?
N3 C17 H17B 108.5 . . ?
C16 C17 K0 80.42(14) . . ?
C16 C17 H17A 108.5 . . ?
C16 C17 H17B 108.5 . . ?
H17A C17 H17B 107.5 . . ?
C11 C12 H12A 109.5 . . ?
C11 C12 H12B 109.5 . . ?
C11 C12 H12C 109.5 . . ?
H12A C12 H12B 109.5 . . ?
H12A C12 H12C 109.5 . . ?
H12B C12 H12C 109.5 . . ?
C4 C3 H3 123.5 . . ?
C2 C3 C4 112.96(15) . . ?
C2 C3 H3 123.5 . . ?
N1 C1 C15 114.11(16) . . ?
C2 C1 N1 122.42(17) . . ?
C2 C1 C15 123.47(17) . . ?
N3 C20 H20A 108.8 . . ?
N3 C20 H20B 108.8 . . ?
N3 C20 C21 113.69(17) . . ?
H20A C20 H20B 107.7 . . ?
C21 C20 H20A 108.8 . . ?
C21 C20 H20B 108.8 . . ?
K0 C18 H18A 67.1(13) . . ?
K0 C18 H18 83.6(14) . . ?
N3 C18 K0 56.40(19) . . ?
N3 C18 C19 116.93(17) . . ?
N3 C18 K1 61.52(19) . . ?
N3 C18 H18A 108.3(12) . . ?
N3 C18 H18 106.1(14) . . ?
C19 C18 K0 167.9(2) . . ?
C19 C18 K1 174.1(2) . . ?
C19 C18 H18A 109.1(13) . . ?
C19 C18 H18 108.4(14) . . ?
K1 C18 H18 77.4(14) . . ?
H18A C18 H18 107.7(18) . . ?
Si03 C23 H23A 109.5 . . ?
Si03 C23 H23B 109.5 . . ?
Si03 C23 H23C 109.5 . . ?
Si03 C23 K1 165.63(13) . 4_565 ?
H23A C23 H23B 109.5 . . ?
H23A C23 H23C 109.5 . . ?
H23B C23 H23C 109.5 . . ?
K1 C23 H23A 83.5 4_565 . ?
K1 C23 H23B 70.2 4_565 . ?
K1 C23 H23C 58.8 4_565 . ?
Si03 C24 H24A 109.5 . . ?
Si03 C24 H24B 109.5 . . ?
Si03 C24 H24C 109.5 . . ?
H24A C24 H24B 109.5 . . ?
H24A C24 H24C 109.5 . . ?
H24B C24 H24C 109.5 . . ?
Si03 C22 H22A 109.5 . . ?
Si03 C22 H22B 109.5 . . ?
Si03 C22 H22C 109.5 . . ?
H22A C22 H22B 109.5 . . ?
H22A C22 H22C 109.5 . . ?
H22B C22 H22C 109.5 . . ?
Si02 C26 H26A 109.5 . . ?
Si02 C26 H26B 109.5 . . ?
Si02 C26 H26C 109.5 . . ?
H26A C26 H26B 109.5 . . ?
H26A C26 H26C 109.5 . . ?
H26B C26 H26C 109.5 . . ?
K0 C15 H15 75(2) . . ?
N2 C15 K0 60.47(18) . . ?
N2 C15 C1 112.63(16) . . ?
N2 C15 H15 119(2) . . ?
C1 C15 K0 99.39(17) . . ?
C1 C15 H15 114(2) . . ?
C18 C19 H19A 109.5 . . ?
C18 C19 H19B 109.5 . . ?
C18 C19 H19C 109.5 . . ?
H19A C19 H19B 109.5 . . ?
H19A C19 H19C 109.5 . . ?
H19B C19 H19C 109.5 . . ?
Si02 C25 H25A 109.5 . . ?
Si02 C25 H25B 109.5 . . ?
Si02 C25 H25C 109.5 . . ?
H25A C25 H25B 109.5 . . ?
H25A C25 H25C 109.5 . . ?
H25B C25 H25C 109.5 . . ?
C20 C21 H21A 109.5 . . ?
C20 C21 H21B 109.5 . . ?
C20 C21 H21C 109.5 . . ?
H21A C21 H21B 109.5 . . ?
H21A C21 H21C 109.5 . . ?
H21B C21 H21C 109.5 . . ?
C9 C14 H14A 109.5 . . ?
C9 C14 H14B 109.5 . . ?
C9 C14 H14C 109.5 . . ?
H14A C14 H14B 109.5 . . ?
H14A C14 H14C 109.5 . . ?
H14B C14 H14C 109.5 . . ?
Si02 C27 H27A 109.5 . . ?
Si02 C27 H27B 109.5 . . ?
Si02 C27 H27C 109.5 . . ?
H27A C27 H27B 109.5 . . ?
H27A C27 H27C 109.5 . . ?
H27B C27 H27C 109.5 . . ?
C29 C30 H30 120.0 . . ?
C29 C30 C31 120.0 . . ?
C29 C30 K1 83.10(16) . . ?
C31 C30 H30 120.0 . . ?
C31 C30 K1 88.0(2) . . ?
K1 C30 H30 98.9 . . ?
C30 C29 C34 120.0 . . ?
C30 C29 C28 120.7(2) . . ?
C30 C29 K1 73.80(17) . . ?
C34 C29 C28 119.2(2) . . ?
C34 C29 K1 92.73(16) . . ?
C28 C29 K1 105.1(3) . . ?
C29 C34 H34 120.0 . . ?
C33 C34 C29 120.0 . . ?
C33 C34 H34 120.0 . . ?
C34 C33 H33 120.0 . . ?
C34 C33 C32 120.0 . . ?
C32 C33 H33 120.0 . . ?
C33 C32 H32 120.0 . . ?
C31 C32 C33 120.0 . . ?
C31 C32 H32 120.0 . . ?
C30 C31 H31 120.0 . . ?
C32 C31 C30 120.0 . . ?
C32 C31 H31 120.0 . . ?
C29 C28 H28A 109.5 . . ?
C29 C28 H28B 109.5 . . ?
C29 C28 H28C 109.5 . . ?
H28A C28 H28B 109.5 . . ?
H28A C28 H28C 109.5 . . ?
H28B C28 H28C 109.5 . . ?
N3 K1 Al04 86.68(17) . . ?
N3 K1 N2 63.25(15) . . ?
N3 K1 C2 136.8(4) . 4_566 ?
N3 K1 C18 26.78(7) . . ?
N3 K1 C23 80.3(2) . 4_566 ?
N3 K1 C30 128.2(3) . . ?
N3 K1 C29 114.4(2) . . ?
N2 K1 Al04 31.44(7) . . ?
N2 K1 C2 127.68(18) . 4_566 ?
N2 K1 C18 68.63(12) . . ?
N2 K1 C23 142.06(19) . 4_566 ?
N2 K1 C30 109.1(4) . . ?
N2 K1 C29 122.7(4) . . ?
C2 K1 Al04 96.32(15) 4_566 . ?
C2 K1 C18 111.4(3) 4_566 . ?
C2 K1 C23 72.7(2) 4_566 4_566 ?
C2 K1 C30 90.40(14) 4_566 . ?
C2 K1 C29 94.07(16) 4_566 . ?
C18 K1 Al04 79.64(12) . . ?
C18 K1 C23 74.1(2) . 4_566 ?
C18 K1 C30 154.4(2) . . ?
C18 K1 C29 136.01(18) . . ?
C23 K1 Al04 144.8(3) 4_566 . ?
C23 K1 C29 80.71(15) 4_566 . ?
C30 K1 Al04 112.3(3) . . ?
C30 K1 C23 101.36(17) . 4_566 ?
C30 K1 C29 23.1 . . ?
C29 K1 Al04 134.2(3) . . ?
C35 C36 H36 121.4 . . ?
C37 C36 H36 121.4 . . ?
C37 C36 C35 117.1(6) . . ?
K0 C35 H35 117.7 . . ?
C36 C35 K0 92.4(4) . . ?
C36 C35 H35 117.7 . . ?
C40 C35 K0 74.8(5) . . ?
C40 C35 C36 122.7(9) . . ?
C40 C35 H35 117.7 . . ?
K0 C40 H40 118.7 . . ?
C35 C40 K0 81.4(5) . . ?
C35 C40 H40 118.7 . . ?
C35 C40 C39 119.0(9) . . ?
C39 C40 K0 88.6(4) . . ?
C39 C40 H40 118.7 . . ?
C40 C39 K0 64.9(3) . . ?
C38 C39 K0 91.4(5) . . ?
C38 C39 C40 114.8(7) . . ?
C38 C39 C41 125.1(8) . . ?
C41 C39 K0 111.9(5) . . ?
C41 C39 C40 120.1(7) . . ?
C36 C37 H37 118.6 . . ?
C36 C37 C38 122.8(8) . . ?
C38 C37 H37 118.6 . . ?
C39 C38 C37 123.5(9) . . ?
C39 C38 H38 118.3 . . ?
C37 C38 H38 118.3 . . ?
C39 C41 H41A 109.5 . . ?
C39 C41 H41B 109.5 . . ?
C39 C41 H41C 109.5 . . ?
H41A C41 H41B 109.5 . . ?
H41A C41 H41C 109.5 . . ?
H41B C41 H41C 109.5 . . ?

loop_
_geom_bond_atom_site_label_1
_geom_bond_atom_site_label_2
_geom_bond_distance
_geom_bond_site_symmetry_2
_geom_bond_publ_flag
K0 Al04 3.420(6) . ?
K0 N3 2.859(5) . ?
K0 N2 2.783(9) . ?
K0 C17 3.511(7) . ?
K0 C18 3.396(7) . ?
K0 C15 3.195(12) . ?
K0 H 2.99(2) . ?
K0 H15 3.08(4) . ?
K0 C35 3.174(9) . ?
K0 C40 3.097(11) . ?
K0 C39 3.421(10) . ?
Si02 N007 1.7309(15) . ?
Si02 C26 1.867(2) . ?
Si02 C25 1.878(2) . ?
Si02 C27 1.865(2) . ?
Si03 N007 1.7230(15) . ?
Si03 C23 1.878(2) . ?
Si03 C24 1.885(2) . ?
Si03 C22 1.877(2) . ?
Al04 N1 1.8847(14) . ?
Al04 N007 1.8559(15) . ?
Al04 N2 1.8525(16) . ?
Al04 K1 3.552(7) . ?
Al04 H 1.57(2) . ?
N1 C5 1.395(2) . ?
N1 C1 1.415(2) . ?
N3 C17 1.470(2) . ?
N3 C20 1.483(2) . ?
N3 C18 1.468(2) . ?
N3 K1 2.864(5) . ?
N2 C16 1.455(2) . ?
N2 C15 1.447(3) . ?
N2 K1 3.036(9) . ?
C5 C6 1.496(2) . ?
C5 C4 1.344(2) . ?
C6 C7 1.403(2) . ?
C6 C11 1.405(2) . ?
C7 C8 1.399(2) . ?
C7 C13 1.502(2) . ?
C11 C10 1.390(3) . ?
C11 C12 1.504(2) . ?
C4 H4 0.9500 . ?
C4 C3 1.483(2) . ?
C8 H8 0.9500 . ?
C8 C9 1.390(3) . ?
C13 H13A 0.9800 . ?
C13 H13B 0.9800 . ?
C13 H13C 0.9800 . ?
C9 C10 1.382(3) . ?
C9 C14 1.511(3) . ?
C2 H2 0.9500 . ?
C2 C3 1.448(3) . ?
C2 C1 1.372(3) . ?
C2 K1 3.255(10) 4_565 ?
C10 H10 0.9500 . ?
C16 H16A 0.9900 . ?
C16 H16B 0.9900 . ?
C16 C17 1.529(2) . ?
C17 H17A 0.9900 . ?
C17 H17B 0.9900 . ?
C12 H12A 0.9800 . ?
C12 H12B 0.9800 . ?
C12 H12C 0.9800 . ?
C3 H3 0.9500 . ?
C1 C15 1.474(3) . ?
C20 H20A 0.9900 . ?
C20 H20B 0.9900 . ?
C20 C21 1.499(3) . ?
C18 C19 1.527(3) . ?
C18 K1 3.257(6) . ?
C18 H18A 1.02(2) . ?
C18 H18 0.99(2) . ?
C23 H23A 0.9800 . ?
C23 H23B 0.9800 . ?
C23 H23C 0.9800 . ?
C23 K1 3.455(11) 4_565 ?
C24 H24A 0.9800 . ?
C24 H24B 0.9800 . ?
C24 H24C 0.9800 . ?
C22 H22A 0.9800 . ?
C22 H22B 0.9800 . ?
C22 H22C 0.9800 . ?
C26 H26A 0.9800 . ?
C26 H26B 0.9800 . ?
C26 H26C 0.9800 . ?
C15 H15 0.85(4) . ?
C19 H19A 0.9800 . ?
C19 H19B 0.9800 . ?
C19 H19C 0.9800 . ?
C25 H25A 0.9800 . ?
C25 H25B 0.9800 . ?
C25 H25C 0.9800 . ?
C21 H21A 0.9800 . ?
C21 H21B 0.9800 . ?
C21 H21C 0.9800 . ?
C14 H14A 0.9800 . ?
C14 H14B 0.9800 . ?
C14 H14C 0.9800 . ?
C27 H27A 0.9800 . ?
C27 H27B 0.9800 . ?
C27 H27C 0.9800 . ?
C30 H30 0.9500 . ?
C30 C29 1.3900 . ?
C30 C31 1.3900 . ?
C30 K1 3.401(8) . ?
C29 C34 1.3900 . ?
C29 C28 1.546(4) . ?
C29 K1 3.516(7) . ?
C34 H34 0.9500 . ?
C34 C33 1.3900 . ?
C33 H33 0.9500 . ?
C33 C32 1.3900 . ?
C32 H32 0.9500 . ?
C32 C31 1.3900 . ?
C31 H31 0.9500 . ?
C28 H28A 0.9800 . ?
C28 H28B 0.9800 . ?
C28 H28C 0.9800 . ?
C36 H36 0.9500 . ?
C36 C35 1.465(11) . ?
C36 C37 1.303(9) . ?
C35 H35 1.0000 . ?
C35 C40 1.300(10) . ?
C40 H40 1.0000 . ?
C40 C39 1.531(11) . ?
C39 C38 1.344(13) . ?
C39 C41 1.389(9) . ?
C37 H37 0.9500 . ?
C37 C38 1.387(12) . ?
C38 H38 0.9500 . ?
C41 H41A 0.9800 . ?
C41 H41B 0.9800 . ?
C41 H41C 0.9800 . ?

loop_
_geom_torsion_atom_site_label_1
_geom_torsion_atom_site_label_2
_geom_torsion_atom_site_label_3
_geom_torsion_atom_site_label_4
_geom_torsion
_geom_torsion_site_symmetry_1
_geom_torsion_site_symmetry_2
_geom_torsion_site_symmetry_3
_geom_torsion_site_symmetry_4
_geom_torsion_publ_flag
K0 Al04 N1 C5 -122.5(2) . . . . ?
K0 Al04 N1 C1 62.0(2) . . . . ?
K0 Al04 N007 Si02 60.4(4) . . . . ?
K0 Al04 N007 Si03 -117.2(4) . . . . ?
K0 Al04 N2 C16 119.7(3) . . . . ?
K0 Al04 N2 C15 -94.0(3) . . . . ?
K0 N3 C17 C16 -53.4(2) . . . . ?
K0 N3 C20 C21 -49.5(4) . . . . ?
K0 N3 C18 C19 168.3(2) . . . . ?
K0 N2 C16 C17 -27.4(3) . . . . ?
K0 N2 C15 C1 -88.1(2) . . . . ?
K0 C35 C40 C39 -83.5(6) . . . . ?
K0 C40 C39 C38 -79.2(6) . . . . ?
K0 C40 C39 C41 101.9(6) . . . . ?
K0 C39 C38 C37 -60.7(8) . . . . ?
Al04 N1 C5 C6 14.4(2) . . . . ?
Al04 N1 C5 C4 -171.01(14) . . . . ?
Al04 N1 C1 C2 173.35(17) . . . . ?
Al04 N1 C1 C15 -5.8(2) . . . . ?
Al04 N2 C16 C17 -138.21(15) . . . . ?
Al04 N2 C15 K0 94.20(15) . . . . ?
Al04 N2 C15 C1 6.1(3) . . . . ?
N1 Al04 N007 Si02 -135.64(8) . . . . ?
N1 Al04 N007 Si03 46.78(12) . . . . ?
N1 Al04 N2 K0 86.4(2) . . . . ?
N1 Al04 N2 C16 -153.93(16) . . . . ?
N1 Al04 N2 C15 -7.69(16) . . . . ?
N1 Al04 N2 K1 92.15(18) . . . . ?
N1 C5 C6 C7 -105.54(18) . . . . ?
N1 C5 C6 C11 76.27(19) . . . . ?
N1 C5 C4 C3 -0.9(3) . . . . ?
N1 C1 C15 K0 -61.9(2) . . . . ?
N1 C1 C15 N2 -0.1(3) . . . . ?
N007 Si03 C23 K1 97.0(7) . . . 4_565 ?
N007 Al04 N1 C5 64.94(18) . . . . ?
N007 Al04 N1 C1 -110.51(14) . . . . ?
N007 Al04 N2 K0 -150.0(2) . . . . ?
N007 Al04 N2 C16 -30.26(18) . . . . ?
N007 Al04 N2 C15 115.99(16) . . . . ?
N007 Al04 N2 K1 -144.17(18) . . . . ?
N2 Al04 N1 C5 -176.93(16) . . . . ?
N2 Al04 N1 C1 7.63(14) . . . . ?
N2 Al04 N007 Si02 120.32(9) . . . . ?
N2 Al04 N007 Si03 -57.27(11) . . . . ?
N2 C16 C17 K0 20.1(3) . . . . ?
N2 C16 C17 N3 60.1(2) . . . . ?
C5 N1 C1 C2 -2.9(3) . . . . ?
C5 N1 C1 C15 177.95(18) . . . . ?
C5 C6 C7 C8 178.79(14) . . . . ?
C5 C6 C7 C13 -2.2(2) . . . . ?
C5 C6 C11 C10 -177.13(15) . . . . ?
C5 C6 C11 C12 5.1(2) . . . . ?
C5 C4 C3 C2 -3.6(3) . . . . ?
C6 C5 C4 C3 173.33(16) . . . . ?
C6 C7 C8 C9 -0.9(2) . . . . ?
C6 C11 C10 C9 -2.3(3) . . . . ?
C7 C6 C11 C10 4.6(2) . . . . ?
C7 C6 C11 C12 -173.17(16) . . . . ?
C7 C8 C9 C10 3.2(3) . . . . ?
C7 C8 C9 C14 -176.03(18) . . . . ?
C11 C6 C7 C8 -3.1(2) . . . . ?
C11 C6 C7 C13 176.01(15) . . . . ?
C4 C5 C6 C7 79.7(2) . . . . ?
C4 C5 C6 C11 -98.45(19) . . . . ?
C8 C9 C10 C11 -1.6(3) . . . . ?
C13 C7 C8 C9 -179.96(16) . . . . ?
C2 C1 C15 K0 118.9(2) . . . . ?
C2 C1 C15 N2 -179.3(2) . . . . ?
C16 N2 C15 K0 -115.33(19) . . . . ?
C16 N2 C15 C1 156.57(19) . . . . ?
C17 N3 C20 C21 71.1(2) . . . . ?
C17 N3 C18 K0 -109.1(2) . . . . ?
C17 N3 C18 C19 59.2(2) . . . . ?
C17 N3 C18 K1 -114.3(2) . . . . ?
C12 C11 C10 C9 175.49(17) . . . . ?
C3 C2 C1 N1 -1.9(3) . . . . ?
C3 C2 C1 C15 177.2(2) . . . . ?
C1 N1 C5 C6 -170.28(15) . . . . ?
C1 N1 C5 C4 4.3(2) . . . . ?
C1 C2 C3 C4 4.9(3) . . . . ?
C20 N3 C17 K0 -130.4(2) . . . . ?
C20 N3 C17 C16 176.23(15) . . . . ?
C20 N3 C18 K0 127.0(2) . . . . ?
C20 N3 C18 C19 -64.7(2) . . . . ?
C20 N3 C18 K1 121.8(2) . . . . ?
C18 N3 C17 K0 105.7(2) . . . . ?
C18 N3 C17 C16 52.3(2) . . . . ?
C18 N3 C20 C21 -162.68(18) . . . . ?
C23 Si03 N007 Si02 168.62(10) . . . . ?
C23 Si03 N007 Al04 -13.90(12) . . . . ?
C24 Si03 N007 Si02 49.57(12) . . . . ?
C24 Si03 N007 Al04 -132.95(10) . . . . ?
C24 Si03 C23 K1 -139.0(7) . . . 4_565 ?
C22 Si03 N007 Si02 -73.84(12) . . . . ?
C22 Si03 N007 Al04 103.64(11) . . . . ?
C22 Si03 C23 K1 -25.1(7) . . . 4_565 ?
C26 Si02 N007 Si03 132.25(11) . . . . ?
C26 Si02 N007 Al04 -45.29(12) . . . . ?
C15 N2 C16 C17 76.0(2) . . . . ?
C25 Si02 N007 Si03 14.29(14) . . . . ?
C25 Si02 N007 Al04 -163.25(10) . . . . ?
C14 C9 C10 C11 177.66(18) . . . . ?
C27 Si02 N007 Si03 -105.48(14) . . . . ?
C27 Si02 N007 Al04 76.98(14) . . . . ?
C30 C29 C34 C33 0.0 . . . . ?
C29 C30 C31 C32 0.0 . . . . ?
C29 C34 C33 C32 0.0 . . . . ?
C34 C33 C32 C31 0.0 . . . . ?
C33 C32 C31 C30 0.0 . . . . ?
C31 C30 C29 C34 0.0 . . . . ?
C31 C30 C29 C28 178.1(3) . . . . ?
C31 C30 C29 K1 -83.7(2) . . . . ?
C28 C29 C34 C33 -178.2(2) . . . . ?
K1 Al04 N1 C5 -118.2(2) . . . . ?
K1 Al04 N1 C1 66.32(19) . . . . ?
K1 Al04 N007 Si02 50.3(3) . . . . ?
K1 Al04 N007 Si03 -127.3(3) . . . . ?
K1 Al04 N2 C16 113.9(2) . . . . ?
K1 Al04 N2 C15 -99.8(2) . . . . ?
K1 N3 C17 C16 -49.7(2) . . . . ?
K1 N3 C20 C21 -58.9(3) . . . . ?
K1 N3 C18 C19 173.5(2) . . . . ?
K1 N2 C16 C17 -33.8(3) . . . . ?
K1 N2 C15 C1 -87.5(2) . . . . ?
K1 C2 C3 C4 116.2(2) 4_565 . . . ?
K1 C2 C1 N1 -113.8(2) 4_565 . . . ?
K1 C2 C1 C15 65.3(3) 4_565 . . . ?
K1 C30 C29 C34 83.7(2) . . . . ?
K1 C30 C29 C28 -98.2(3) . . . . ?
K1 C30 C31 C32 -80.85(15) . . . . ?
K1 C29 C34 C33 72.8(2) . . . . ?
C36 C35 C40 K0 82.9(7) . . . . ?
C36 C35 C40 C39 -0.6(11) . . . . ?
C36 C37 C38 C39 -4.0(12) . . . . ?
C35 C36 C37 C38 3.2(10) . . . . ?
C35 C40 C39 K0 79.3(7) . . . . ?
C35 C40 C39 C38 0.1(10) . . . . ?
C35 C40 C39 C41 -178.8(7) . . . . ?
C40 C39 C38 C37 2.1(10) . . . . ?
C37 C36 C35 K0 72.4(6) . . . . ?
C37 C36 C35 C40 -1.0(11) . . . . ?
C41 C39 C38 C37 -179.0(6) . . . . ?
